data_7121080
loop_
_publ_author_name
'de Bruin-Dickason, Caspar N'
'Sutcliffe, Thomas'
'Alvarez Lamsfus, Carlos'
'Deacon, Glen B.'
'Maron, Laurent'
'Jones, Cameron'

_publ_section_title
;
 Kinetic stabilisation of a molecular strontium hydride complex using an
 extremely bulky amidinate ligand.
;
_journal_issue 7
_journal_name_full 'Chemical communications (Cambridge, England)'
_journal_page_first 786
_journal_page_last 789
_journal_paper_doi 10.1039/c7cc09362d
_journal_volume 54
_journal_year 2018
_chemical_formula_sum 'C118.5 H137.5 Mg2 N4'
_chemical_formula_weight 1666.45
_space_group_IT_number 2
_space_group_name_Hall '-P 1'
_space_group_name_H-M_alt 'P -1'
_symmetry_cell_setting triclinic
_symmetry_space_group_name_Hall '-P 1'
_symmetry_space_group_name_H-M 'P -1'
_atom_sites_solution_hydrogens geom
_atom_sites_solution_primary direct
_atom_sites_solution_secondary difmap
_audit_creation_method SHELXL-97
_audit_update_record
;
2017-12-06 deposited with the CCDC.
2018-01-02 downloaded from the CCDC.
;
_cell_angle_alpha 99.12(3)
_cell_angle_beta 94.20(3)
_cell_angle_gamma 92.82(3)
_cell_formula_units_Z 2
_cell_length_a 13.670(3)
_cell_length_b 17.829(4)
_cell_length_c 20.639(4)
_cell_measurement_reflns_used 17312
_cell_measurement_temperature 100(2)
_cell_measurement_theta_max 26.00
_cell_measurement_theta_min 3.01
_cell_volume 4943.8(19)
_computing_cell_refinement 'XDS (Kabsch, 1993)'
_computing_data_collection 'Blu-Ice (McPhillips, 2002)'
_computing_data_reduction 'XDS (Kabsch, 1993)'
_computing_molecular_graphics X-Seed
_computing_publication_material CifTAB
_computing_structure_refinement 'SHELXL-97 (Sheldrick, 1997)'
_computing_structure_solution 'SHELXS-97 (Sheldrick, 1990)'
_diffrn_ambient_temperature 100(2)
_diffrn_measured_fraction_theta_full 0.894
_diffrn_measured_fraction_theta_max 0.894
_diffrn_measurement_device_type 'ADSC Quantum 210r'
_diffrn_radiation_source 'Australian Synchrotron'
_diffrn_radiation_type Synchrotron
_diffrn_radiation_wavelength 0.71080
_diffrn_reflns_av_R_equivalents 0.0328
_diffrn_reflns_av_sigmaI/netI 0.0415
_diffrn_reflns_limit_h_max 16
_diffrn_reflns_limit_h_min -15
_diffrn_reflns_limit_k_max 21
_diffrn_reflns_limit_k_min -21
_diffrn_reflns_limit_l_max 24
_diffrn_reflns_limit_l_min -24
_diffrn_reflns_number 33197
_diffrn_reflns_theta_full 25.50
_diffrn_reflns_theta_max 25.50
_diffrn_reflns_theta_min 3.01
_exptl_absorpt_coefficient_mu 0.075
_exptl_absorpt_correction_T_max 0.997
_exptl_absorpt_correction_T_min 0.990
_exptl_absorpt_correction_type multi-scan
_exptl_absorpt_process_details XDS
_exptl_crystal_colour colorless
_exptl_crystal_density_diffrn 1.119
_exptl_crystal_density_method 'not measured'
_exptl_crystal_description block
_exptl_crystal_F_000 1801
_exptl_crystal_size_max 0.06
_exptl_crystal_size_mid 0.05
_exptl_crystal_size_min 0.03
_refine_diff_density_max 0.805
_refine_diff_density_min -0.413
_refine_diff_density_rms 0.049
_refine_ls_extinction_method none
_refine_ls_goodness_of_fit_ref 1.039
_refine_ls_hydrogen_treatment mixed
_refine_ls_matrix_type full
_refine_ls_number_parameters 1219
_refine_ls_number_reflns 16441
_refine_ls_number_restraints 27
_refine_ls_restrained_S_all 1.041
_refine_ls_R_factor_all 0.0608
_refine_ls_R_factor_gt 0.0544
_refine_ls_shift/su_max 0.001
_refine_ls_shift/su_mean 0.000
_refine_ls_structure_factor_coef Fsqd
_refine_ls_weighting_details 'calc w=1/[\s^2^(Fo^2^)+(0.0773P)^2^+3.5174P] where P=(Fo^2^+2Fc^2^)/3'
_refine_ls_weighting_scheme calc
_refine_ls_wR_factor_gt 0.1494
_refine_ls_wR_factor_ref 0.1549
_reflns_number_gt 14440
_reflns_number_total 16441
_reflns_threshold_expression >2sigma(I)
_cod_data_source_file c7cc09362d2.cif
_cod_data_source_block compound10
_cod_depositor_comments 'Adding full bibliography for 7121071--7121080.cif.'
_cod_original_cell_volume 4943.8(17)
_cod_original_sg_symbol_H-M P-1
_cod_original_formula_sum 'C118.50 H137.50 Mg2 N4'
_cod_database_code 7121080

loop_
_symmetry_equiv_pos_as_xyz
'x, y, z'
'-x, -y, -z'

loop_
_atom_site_label
_atom_site_type_symbol
_atom_site_fract_x
_atom_site_fract_y
_atom_site_fract_z
_atom_site_U_iso_or_equiv
_atom_site_adp_type
_atom_site_occupancy
_atom_site_symmetry_multiplicity
_atom_site_calc_flag
_atom_site_refinement_flags
_atom_site_disorder_assembly
_atom_site_disorder_group
Mg1 Mg 0.26823(4) 0.79365(3) 0.35952(3) 0.01845(14) Uani 1 1 d . . .
Mg2 Mg 0.30430(4) 0.75942(3) 0.22864(3) 0.02022(14) Uani 1 1 d . . .
N1 N 0.20215(11) 0.76195(8) 0.43979(7) 0.0182(3) Uani 1 1 d . . .
N2 N 0.19247(11) 0.87499(8) 0.41190(7) 0.0189(3) Uani 1 1 d . . .
N3 N 0.38030(11) 0.71335(9) 0.15191(7) 0.0201(3) Uani 1 1 d . . .
N4 N 0.22940(11) 0.74698(9) 0.13825(7) 0.0205(3) Uani 1 1 d . . .
C36 C 0.17082(12) 0.83159(10) 0.45683(9) 0.0178(4) Uani 1 1 d . . .
C59 C 0.47923(13) 0.60678(10) 0.16829(8) 0.0191(4) Uani 1 1 d . . .
C78 C 0.34666(13) 0.50768(10) 0.11185(9) 0.0212(4) Uani 1 1 d . . .
C6 C 0.15495(13) 0.63617(10) 0.46427(9) 0.0185(4) Uani 1 1 d . . .
C58 C 0.47121(13) 0.67929(10) 0.15021(8) 0.0188(4) Uani 1 1 d . . .
C2 C 0.30535(13) 0.70323(10) 0.51617(9) 0.0183(4) Uani 1 1 d . . .
C62 C 0.64803(13) 0.69244(11) 0.15390(9) 0.0213(4) Uani 1 1 d . . .
H62 H 0.7060 0.7215 0.1481 0.026 Uiso 1 1 calc R . .
C60 C 0.57132(13) 0.57984(10) 0.17953(9) 0.0211(4) Uani 1 1 d . . .
H60 H 0.5758 0.5311 0.1921 0.025 Uiso 1 1 calc R . .
C3 C 0.32563(13) 0.64188(10) 0.54693(9) 0.0198(4) Uani 1 1 d . . .
H3 H 0.3840 0.6442 0.5753 0.024 Uiso 1 1 calc R . .
C63 C 0.55782(13) 0.72234(10) 0.14302(9) 0.0201(4) Uani 1 1 d . . .
C14 C 0.45183(13) 0.78065(10) 0.58049(9) 0.0212(4) Uani 1 1 d . . .
C7 C 0.38104(13) 0.76920(10) 0.51872(9) 0.0195(4) Uani 1 1 d . . .
H7 H 0.3438 0.8163 0.5204 0.023 Uiso 1 1 calc R . .
C1 C 0.21748(13) 0.70226(10) 0.47607(9) 0.0177(3) Uani 1 1 d . . .
C77 C 0.38686(13) 0.55789(10) 0.17571(9) 0.0199(4) Uani 1 1 d . . .
H77 H 0.3352 0.5941 0.1881 0.024 Uiso 1 1 calc R . .
C27 C -0.02832(13) 0.65206(10) 0.44922(10) 0.0228(4) Uani 1 1 d . . .
C5 C 0.17912(13) 0.57492(10) 0.49525(9) 0.0196(4) Uani 1 1 d . . .
H5 H 0.1364 0.5302 0.4871 0.023 Uiso 1 1 calc R . .
C53 C 0.30482(13) 0.71764(10) 0.10796(9) 0.0193(4) Uani 1 1 d . . .
C37 C 0.12014(13) 0.86053(10) 0.51902(9) 0.0201(4) Uani 1 1 d . . .
C8 C 0.43133(12) 0.76057(10) 0.45531(9) 0.0198(4) Uani 1 1 d . . .
C61 C 0.65709(13) 0.62179(11) 0.17294(9) 0.0205(4) Uani 1 1 d . . .
C94 C 0.05648(14) 0.70755(11) 0.11081(9) 0.0250(4) Uani 1 1 d . . .
C21 C 0.05179(13) 0.55185(10) 0.37342(9) 0.0212(4) Uani 1 1 d . . .
C4 C 0.26268(13) 0.57650(10) 0.53741(9) 0.0197(4) Uani 1 1 d . . .
C84 C 0.39815(12) 0.51027(10) 0.23045(9) 0.0208(4) Uani 1 1 d . . .
C20 C 0.06384(13) 0.62998(10) 0.41630(9) 0.0205(4) Uani 1 1 d . . .
H20 H 0.0759 0.6675 0.3861 0.025 Uiso 1 1 calc R . .
C93 C 0.13437(13) 0.76312(11) 0.11444(9) 0.0226(4) Uani 1 1 d . . .
C41 C 0.15402(13) 0.94286(10) 0.39647(9) 0.0200(4) Uani 1 1 d . . .
C33 C 0.28965(13) 0.50752(10) 0.56737(9) 0.0223(4) Uani 1 1 d . . .
H33 H 0.2312 0.4703 0.5596 0.027 Uiso 1 1 calc R . .
C83 C 0.40432(14) 0.48341(11) 0.06147(10) 0.0250(4) Uani 1 1 d . . .
H83 H 0.4722 0.4993 0.0656 0.030 Uiso 1 1 calc R . .
C9 C 0.44290(13) 0.82196(10) 0.42200(9) 0.0217(4) Uani 1 1 d . . .
H9 H 0.4180 0.8693 0.4390 0.026 Uiso 1 1 calc R . .
C46 C 0.21228(14) 1.01155(10) 0.41059(9) 0.0228(4) Uani 1 1 d . . .
C13 C 0.46813(14) 0.69197(11) 0.42925(10) 0.0241(4) Uani 1 1 d . . .
H13 H 0.4598 0.6489 0.4506 0.029 Uiso 1 1 calc R . .
C71 C 0.55863(14) 0.86175(10) 0.18784(9) 0.0230(4) Uani 1 1 d . . .
C79 C 0.24828(14) 0.48186(11) 0.10533(10) 0.0245(4) Uani 1 1 d . . .
H79 H 0.2078 0.4972 0.1400 0.029 Uiso 1 1 calc R . .
C89 C 0.37573(14) 0.54048(11) 0.29285(10) 0.0252(4) Uani 1 1 d . . .
H89 H 0.3560 0.5912 0.3012 0.030 Uiso 1 1 calc R . .
C19 C 0.41687(15) 0.81212(11) 0.63932(10) 0.0281(4) Uani 1 1 d . . .
H19 H 0.3505 0.8256 0.6399 0.034 Uiso 1 1 calc R . .
C76 C 0.63956(14) 0.87090(11) 0.23390(10) 0.0267(4) Uani 1 1 d . . .
H76 H 0.6901 0.8362 0.2290 0.032 Uiso 1 1 calc R . .
C64 C 0.55258(14) 0.80229(11) 0.12654(9) 0.0230(4) Uani 1 1 d . . .
H64 H 0.4858 0.8044 0.1038 0.028 Uiso 1 1 calc R . .
C39 C 0.01482(14) 0.88012(12) 0.49992(10) 0.0265(4) Uani 1 1 d . . .
H39A H 0.0167 0.9192 0.4715 0.040 Uiso 1 1 calc R . .
H39B H -0.0169 0.8993 0.5398 0.040 Uiso 1 1 calc R . .
H39C H -0.0225 0.8343 0.4763 0.040 Uiso 1 1 calc R . .
C102 C 0.07366(14) 0.62866(11) 0.12567(10) 0.0263(4) Uani 1 1 d . . .
H102 H 0.1443 0.6192 0.1200 0.032 Uiso 1 1 calc R . .
C42 C 0.06583(14) 0.93848(10) 0.35592(9) 0.0227(4) Uani 1 1 d . . .
C90 C 0.75785(13) 0.59495(11) 0.18895(10) 0.0253(4) Uani 1 1 d . . .
H90 H 0.8039 0.6169 0.1604 0.030 Uiso 1 1 calc R . .
C32 C -0.04699(14) 0.63420(11) 0.51014(10) 0.0274(4) Uani 1 1 d . . .
H32 H -0.0007 0.6074 0.5327 0.033 Uiso 1 1 calc R . .
C10 C 0.49032(13) 0.81518(11) 0.36426(10) 0.0258(4) Uani 1 1 d . . .
H10 H 0.4970 0.8574 0.3417 0.031 Uiso 1 1 calc R . .
C38 C 0.11416(15) 0.80401(11) 0.56707(9) 0.0254(4) Uani 1 1 d . . .
H38A H 0.0774 0.7572 0.5451 0.038 Uiso 1 1 calc R . .
H38B H 0.0805 0.8263 0.6052 0.038 Uiso 1 1 calc R . .
H38C H 0.1807 0.7923 0.5817 0.038 Uiso 1 1 calc R . .
C47 C 0.00524(14) 0.86352(11) 0.33590(10) 0.0247(4) Uani 1 1 d . . .
H47 H 0.0229 0.8299 0.3689 0.030 Uiso 1 1 calc R . .
C28 C -0.09753(14) 0.69052(11) 0.41714(11) 0.0291(4) Uani 1 1 d . . .
H28 H -0.0862 0.7028 0.3751 0.035 Uiso 1 1 calc R . .
C50 C 0.30959(14) 1.01780(11) 0.45131(10) 0.0256(4) Uani 1 1 d . . .
H50 H 0.3134 0.9712 0.4725 0.031 Uiso 1 1 calc R . .
C15 C 0.54830(14) 0.76105(11) 0.58112(10) 0.0250(4) Uani 1 1 d . . .
H15 H 0.5739 0.7392 0.5413 0.030 Uiso 1 1 calc R . .
C65 C 0.62628(14) 0.82076(11) 0.07825(10) 0.0258(4) Uani 1 1 d . . .
C22 C 0.12648(15) 0.52921(12) 0.33402(10) 0.0289(4) Uani 1 1 d . . .
H22 H 0.1823 0.5630 0.3338 0.035 Uiso 1 1 calc R . .
C85 C 0.42648(14) 0.43615(11) 0.21982(10) 0.0271(4) Uani 1 1 d . . .
H85 H 0.4421 0.4140 0.1771 0.032 Uiso 1 1 calc R . .
C35 C 0.31530(15) 0.52651(12) 0.64130(10) 0.0302(4) Uani 1 1 d . . .
H35A H 0.3710 0.5644 0.6505 0.045 Uiso 1 1 calc R . .
H35B H 0.3329 0.4803 0.6583 0.045 Uiso 1 1 calc R . .
H35C H 0.2585 0.5471 0.6627 0.045 Uiso 1 1 calc R . .
C81 C 0.26609(15) 0.41220(12) -0.00113(10) 0.0295(4) Uani 1 1 d . . .
H81 H 0.2384 0.3805 -0.0402 0.035 Uiso 1 1 calc R . .
C45 C 0.18146(15) 1.07407(11) 0.38399(10) 0.0277(4) Uani 1 1 d . . .
H45 H 0.2205 1.1207 0.3935 0.033 Uiso 1 1 calc R . .
C70 C 0.64491(15) 0.76720(12) 0.02529(10) 0.0287(4) Uani 1 1 d . . .
H70 H 0.6154 0.7171 0.0210 0.034 Uiso 1 1 calc R . .
C11 C 0.52757(14) 0.74720(12) 0.33983(10) 0.0268(4) Uani 1 1 d . . .
H11 H 0.5606 0.7424 0.3006 0.032 Uiso 1 1 calc R . .
C43 C 0.03833(15) 1.00260(11) 0.33074(10) 0.0266(4) Uani 1 1 d . . .
H43 H -0.0213 1.0001 0.3036 0.032 Uiso 1 1 calc R . .
C40 C 0.17608(15) 0.93328(11) 0.55542(10) 0.0257(4) Uani 1 1 d . . .
H40A H 0.2449 0.9231 0.5652 0.039 Uiso 1 1 calc R . .
H40B H 0.1464 0.9503 0.5966 0.039 Uiso 1 1 calc R . .
H40C H 0.1727 0.9731 0.5277 0.039 Uiso 1 1 calc R . .
C26 C -0.02880(14) 0.50155(11) 0.37243(11) 0.0286(4) Uani 1 1 d . . .
H26 H -0.0810 0.5160 0.3988 0.034 Uiso 1 1 calc R . .
C12 C 0.51682(14) 0.68600(12) 0.37239(10) 0.0266(4) Uani 1 1 d . . .
H12 H 0.5431 0.6392 0.3556 0.032 Uiso 1 1 calc R . .
C54 C 0.30435(13) 0.69734(11) 0.03228(9) 0.0232(4) Uani 1 1 d . . .
C82 C 0.36457(15) 0.43621(12) 0.00496(10) 0.0287(4) Uani 1 1 d . . .
H82 H 0.4049 0.4203 -0.0296 0.034 Uiso 1 1 calc R . .
C57 C 0.39929(14) 0.66509(12) 0.01018(9) 0.0269(4) Uani 1 1 d . . .
H57A H 0.4539 0.7032 0.0244 0.040 Uiso 1 1 calc R . .
H57B H 0.3941 0.6518 -0.0379 0.040 Uiso 1 1 calc R . .
H57C H 0.4112 0.6194 0.0298 0.040 Uiso 1 1 calc R . .
C75 C 0.64741(15) 0.92962(12) 0.28660(11) 0.0298(4) Uani 1 1 d . . .
H75 H 0.7033 0.9354 0.3175 0.036 Uiso 1 1 calc R . .
C72 C 0.48517(15) 0.91212(12) 0.19715(10) 0.0289(4) Uani 1 1 d . . .
H72 H 0.4287 0.9064 0.1666 0.035 Uiso 1 1 calc R . .
C87 C 0.40978(15) 0.42462(12) 0.33235(10) 0.0306(5) Uani 1 1 d . . .
H87 H 0.4136 0.3954 0.3671 0.037 Uiso 1 1 calc R . .
C98 C 0.11484(15) 0.83748(12) 0.10579(10) 0.0281(4) Uani 1 1 d . . .
C80 C 0.20854(14) 0.43431(12) 0.04934(10) 0.0289(4) Uani 1 1 d . . .
H80 H 0.1413 0.4169 0.0457 0.035 Uiso 1 1 calc R . .
C55 C 0.22013(15) 0.63863(13) 0.00404(10) 0.0296(4) Uani 1 1 d . . .
H55A H 0.2282 0.5920 0.0229 0.044 Uiso 1 1 calc R . .
H55B H 0.2211 0.6271 -0.0439 0.044 Uiso 1 1 calc R . .
H55C H 0.1573 0.6593 0.0151 0.044 Uiso 1 1 calc R . .
C25 C -0.03441(15) 0.43044(12) 0.33352(11) 0.0338(5) Uani 1 1 d . . .
H25 H -0.0901 0.3965 0.3336 0.041 Uiso 1 1 calc R . .
C18 C 0.47685(17) 0.82429(12) 0.69723(11) 0.0329(5) Uani 1 1 d . . .
H18 H 0.4517 0.8462 0.7372 0.039 Uiso 1 1 calc R . .
C88 C 0.38138(15) 0.49825(12) 0.34367(10) 0.0307(4) Uani 1 1 d . . .
H88 H 0.3656 0.5201 0.3864 0.037 Uiso 1 1 calc R . .
C44 C 0.09559(16) 1.06981(11) 0.34417(10) 0.0293(4) Uani 1 1 d . . .
H44 H 0.0759 1.1130 0.3260 0.035 Uiso 1 1 calc R . .
C34 C 0.37355(15) 0.46956(12) 0.53328(11) 0.0293(4) Uani 1 1 d . . .
H34A H 0.3558 0.4579 0.4857 0.044 Uiso 1 1 calc R . .
H34B H 0.3861 0.4223 0.5503 0.044 Uiso 1 1 calc R . .
H34C H 0.4329 0.5040 0.5419 0.044 Uiso 1 1 calc R . .
C73 C 0.49268(16) 0.97056(12) 0.25009(11) 0.0326(5) Uani 1 1 d . . .
H73 H 0.4413 1.0044 0.2559 0.039 Uiso 1 1 calc R . .
C91 C 0.79320(15) 0.62628(13) 0.25989(10) 0.0316(5) Uani 1 1 d . . .
H91A H 0.7464 0.6093 0.2892 0.047 Uiso 1 1 calc R . .
H91B H 0.7981 0.6820 0.2661 0.047 Uiso 1 1 calc R . .
H91C H 0.8579 0.6077 0.2703 0.047 Uiso 1 1 calc R . .
C16 C 0.60817(15) 0.77310(11) 0.63959(10) 0.0300(5) Uani 1 1 d . . .
H16 H 0.6744 0.7592 0.6395 0.036 Uiso 1 1 calc R . .
C86 C 0.43243(15) 0.39384(12) 0.27053(11) 0.0315(5) Uani 1 1 d . . .
H86 H 0.4524 0.3431 0.2624 0.038 Uiso 1 1 calc R . .
C56 C 0.29084(16) 0.77013(13) 0.00292(10) 0.0315(5) Uani 1 1 d . . .
H56A H 0.2263 0.7889 0.0120 0.047 Uiso 1 1 calc R . .
H56B H 0.2953 0.7592 -0.0448 0.047 Uiso 1 1 calc R . .
H56C H 0.3423 0.8089 0.0227 0.047 Uiso 1 1 calc R . .
C74 C 0.57414(16) 0.98002(11) 0.29448(11) 0.0306(4) Uani 1 1 d . . .
H74 H 0.5799 1.0210 0.3304 0.037 Uiso 1 1 calc R . .
C103 C 0.05561(16) 0.62307(12) 0.19657(11) 0.0321(5) Uani 1 1 d . . .
H10A H 0.1016 0.6589 0.2263 0.048 Uiso 1 1 calc R . .
H10B H 0.0656 0.5712 0.2046 0.048 Uiso 1 1 calc R . .
H10C H -0.0120 0.6355 0.2045 0.048 Uiso 1 1 calc R . .
C95 C -0.03848(15) 0.72750(13) 0.09713(11) 0.0330(5) Uani 1 1 d . . .
H95 H -0.0913 0.6901 0.0942 0.040 Uiso 1 1 calc R . .
C31 C -0.13203(15) 0.65490(13) 0.53856(12) 0.0351(5) Uani 1 1 d . . .
H31 H -0.1441 0.6422 0.5804 0.042 Uiso 1 1 calc R . .
C48 C -0.10513(15) 0.87272(12) 0.33497(11) 0.0319(5) Uani 1 1 d . . .
H48A H -0.1402 0.8224 0.3260 0.048 Uiso 1 1 calc R . .
H48B H -0.1253 0.9021 0.3005 0.048 Uiso 1 1 calc R . .
H48C H -0.1208 0.8995 0.3778 0.048 Uiso 1 1 calc R . .
C17 C 0.57271(16) 0.80473(11) 0.69726(10) 0.0319(5) Uani 1 1 d . . .
H17 H 0.6141 0.8131 0.7371 0.038 Uiso 1 1 calc R . .
C69 C 0.70557(16) 0.78478(14) -0.02183(11) 0.0339(5) Uani 1 1 d . . .
H69 H 0.7170 0.7470 -0.0579 0.041 Uiso 1 1 calc R . .
C24 C 0.03991(16) 0.40878(12) 0.29490(11) 0.0347(5) Uani 1 1 d . . .
H24 H 0.0359 0.3600 0.2681 0.042 Uiso 1 1 calc R . .
C29 C -0.18268(15) 0.71124(12) 0.44536(13) 0.0367(5) Uani 1 1 d . . .
H29 H -0.2296 0.7374 0.4226 0.044 Uiso 1 1 calc R . .
C51 C 0.32029(16) 1.08661(12) 0.50614(11) 0.0346(5) Uani 1 1 d . . .
H51A H 0.3784 1.0826 0.5359 0.052 Uiso 1 1 calc R . .
H51B H 0.2616 1.0882 0.5308 0.052 Uiso 1 1 calc R . .
H51C H 0.3278 1.1332 0.4870 0.052 Uiso 1 1 calc R . .
C52 C 0.39454(15) 1.01916(12) 0.40765(11) 0.0316(5) Uani 1 1 d . . .
H52A H 0.3873 0.9743 0.3730 0.047 Uiso 1 1 calc R . .
H52B H 0.4568 1.0187 0.4343 0.047 Uiso 1 1 calc R . .
H52C H 0.3942 1.0654 0.3875 0.047 Uiso 1 1 calc R . .
C23 C 0.12111(16) 0.45863(13) 0.29528(11) 0.0337(5) Uani 1 1 d . . .
H23 H 0.1731 0.4440 0.2688 0.040 Uiso 1 1 calc R . .
C92 C 0.76309(16) 0.50934(13) 0.17549(13) 0.0384(5) Uani 1 1 d . . .
H92A H 0.7215 0.4862 0.2046 0.058 Uiso 1 1 calc R . .
H92B H 0.8312 0.4963 0.1836 0.058 Uiso 1 1 calc R . .
H92C H 0.7399 0.4901 0.1295 0.058 Uiso 1 1 calc R . .
C49 C 0.03022(17) 0.82410(13) 0.26936(11) 0.0363(5) Uani 1 1 d . . .
H49A H 0.0141 0.8561 0.2361 0.055 Uiso 1 1 calc R . .
H49B H -0.0078 0.7751 0.2579 0.055 Uiso 1 1 calc R . .
H49C H 0.1005 0.8155 0.2709 0.055 Uiso 1 1 calc R . .
C30 C -0.19966(15) 0.69408(13) 0.50616(13) 0.0385(5) Uani 1 1 d . . .
H30 H -0.2577 0.7091 0.5260 0.046 Uiso 1 1 calc R . .
C97 C 0.01814(16) 0.85432(13) 0.09198(11) 0.0358(5) Uani 1 1 d . . .
H97 H 0.0044 0.9044 0.0853 0.043 Uiso 1 1 calc R . .
C99 C 0.19551(16) 0.90074(12) 0.11620(12) 0.0338(5) Uani 1 1 d . . .
H99 H 0.2598 0.8764 0.1149 0.041 Uiso 1 1 calc R . .
C66 C 0.67214(17) 0.89303(13) 0.08345(11) 0.0350(5) Uani 1 1 d . . .
H66 H 0.6615 0.9310 0.1196 0.042 Uiso 1 1 calc R . .
C68 C 0.74923(17) 0.85688(14) -0.01634(11) 0.0388(5) Uani 1 1 d . . .
H68 H 0.7900 0.8693 -0.0489 0.047 Uiso 1 1 calc R . .
C104 C 0.01136(16) 0.56621(13) 0.07926(12) 0.0356(5) Uani 1 1 d . . .
H10D H 0.0298 0.5163 0.0885 0.053 Uiso 1 1 calc R . .
H10E H 0.0226 0.5703 0.0336 0.053 Uiso 1 1 calc R . .
H10F H -0.0583 0.5719 0.0860 0.053 Uiso 1 1 calc R . .
C100 C 0.19448(18) 0.94965(13) 0.18328(13) 0.0410(5) Uani 1 1 d . . .
H10G H 0.1303 0.9714 0.1873 0.062 Uiso 1 1 calc R . .
H10H H 0.2461 0.9908 0.1883 0.062 Uiso 1 1 calc R . .
H10I H 0.2064 0.9183 0.2177 0.062 Uiso 1 1 calc R . .
C67 C 0.73365(18) 0.91037(14) 0.03618(12) 0.0406(6) Uani 1 1 d . . .
H67 H 0.7649 0.9599 0.0406 0.049 Uiso 1 1 calc R . .
C96 C -0.05832(16) 0.79999(14) 0.08774(12) 0.0381(5) Uani 1 1 d . . .
H96 H -0.1241 0.8125 0.0784 0.046 Uiso 1 1 calc R . .
C101 C 0.1901(2) 0.95031(15) 0.06226(14) 0.0491(6) Uani 1 1 d . . .
H10J H 0.1894 0.9180 0.0191 0.074 Uiso 1 1 calc R . .
H10K H 0.2475 0.9866 0.0686 0.074 Uiso 1 1 calc R . .
H10L H 0.1301 0.9781 0.0645 0.074 Uiso 1 1 calc R . .
C107 C 0.1436(2) 0.28728(18) 0.16101(15) 0.0590(8) Uani 1 1 d . . .
H107 H 0.1646 0.3374 0.1557 0.071 Uiso 1 1 calc R . .
C106 C 0.0596(3) 0.25314(19) 0.12591(15) 0.0617(8) Uani 1 1 d . . .
C108 C 0.1983(2) 0.2505(2) 0.20380(17) 0.0630(8) Uani 1 1 d . . .
H108 H 0.2562 0.2750 0.2278 0.076 Uiso 1 1 calc R . .
C120 C 0.4789(3) 1.0115(2) 0.03252(17) 0.0207(7) Uani 0.50 1 d P . 1
H12A H 0.4065 1.0033 0.0260 0.025 Uiso 0.50 1 calc PR . 1
H12B H 0.5027 0.9779 0.0633 0.025 Uiso 0.50 1 calc PR . 1
C109 C 0.1678(2) 0.1785(2) 0.2111(2) 0.0762(11) Uani 1 1 d . . .
H109 H 0.2046 0.1520 0.2401 0.091 Uiso 1 1 calc R . .
C110 C 0.0847(2) 0.1449(2) 0.17665(19) 0.0721(9) Uani 1 1 d . . .
H110 H 0.0628 0.0954 0.1828 0.086 Uiso 1 1 calc R . .
C119 C 0.5046(3) 1.0929(2) 0.06359(19) 0.0278(8) Uani 0.50 1 d P A 1
H11O H 0.4825 1.1266 0.0324 0.033 Uiso 0.50 1 calc PR A 1
H11P H 0.5770 1.1008 0.0715 0.033 Uiso 0.50 1 calc PR A 1
C111 C 0.0312(3) 0.1808(2) 0.13313(18) 0.0704(9) Uani 1 1 d . . .
H111 H -0.0253 0.1553 0.1081 0.084 Uiso 1 1 calc R . .
C118 C 0.4592(4) 1.1153(3) 0.1277(2) 0.0370(10) Uani 0.50 1 d P A 1
H11Q H 0.3875 1.1082 0.1202 0.056 Uiso 0.50 1 calc PR A 1
H11R H 0.4779 1.1688 0.1452 0.056 Uiso 0.50 1 calc PR A 1
H11S H 0.4827 1.0834 0.1594 0.056 Uiso 0.50 1 calc PR A 1
C105 C -0.0054(4) 0.2945(3) 0.0851(2) 0.1040(15) Uani 1 1 d . . .
H10M H -0.0073 0.3474 0.1068 0.156 Uiso 1 1 calc R . .
H10N H -0.0718 0.2699 0.0797 0.156 Uiso 1 1 calc R . .
H10O H 0.0200 0.2935 0.0418 0.156 Uiso 1 1 calc R . .
H H 0.3026(18) 0.8428(14) 0.2892(12) 0.037(6) Uiso 1 1 d . . .
HA H 0.2704(16) 0.7065(12) 0.2970(11) 0.028(6) Uiso 1 1 d . . .
C113 C 0.1661(4) 0.8844(3) 0.7600(2) 0.0403(11) Uani 0.50 1 d PD B 1
H11A H 0.1950 0.8863 0.7176 0.048 Uiso 0.50 1 calc PR B 1
H11B H 0.0947 0.8713 0.7506 0.048 Uiso 0.50 1 calc PR B 1
C116 C 0.2328(3) 0.6846(3) 0.7918(2) 0.0391(10) Uani 0.50 1 d PD B 1
H11C H 0.2075 0.6347 0.7664 0.047 Uiso 0.50 1 calc PR B 1
H11D H 0.2056 0.6896 0.8353 0.047 Uiso 0.50 1 calc PR B 1
C115 C 0.1957(4) 0.7442(3) 0.7577(2) 0.0447(12) Uani 0.50 1 d PD B 1
H11E H 0.1240 0.7335 0.7472 0.054 Uiso 0.50 1 calc PR B 1
H11F H 0.2261 0.7410 0.7153 0.054 Uiso 0.50 1 calc PR B 1
C114 C 0.2129(3) 0.8246(3) 0.7937(2) 0.0408(11) Uani 0.50 1 d PD B 1
H11G H 0.1878 0.8270 0.8377 0.049 Uiso 0.50 1 calc PR B 1
H11H H 0.2847 0.8372 0.8004 0.049 Uiso 0.50 1 calc PR B 1
C117 C 0.3396(5) 0.6845(4) 0.8017(4) 0.0619(19) Uani 0.50 1 d PD B 1
H11I H 0.3679 0.6832 0.7593 0.093 Uiso 0.50 1 calc PR B 1
H11J H 0.3574 0.6396 0.8208 0.093 Uiso 0.50 1 calc PR B 1
H11K H 0.3650 0.7307 0.8317 0.093 Uiso 0.50 1 calc PR B 1
C112 C 0.1825(5) 0.9598(3) 0.8027(3) 0.0640(17) Uani 0.50 1 d PDU B 1
H11L H 0.1606 0.9995 0.7781 0.096 Uiso 0.50 1 calc PR B 1
H11M H 0.2526 0.9695 0.8168 0.096 Uiso 0.50 1 calc PR B 1
H11N H 0.1450 0.9603 0.8415 0.096 Uiso 0.50 1 calc PR B 1
C124 C 0.3024(10) 0.7654(7) -0.1937(6) 0.132(4) Uani 0.50 1 d PDU C 2
H124 H 0.2470 0.7428 -0.2218 0.159 Uiso 0.50 1 calc PR C 2
C125 C 0.3786(8) 0.7220(7) -0.1777(5) 0.097(3) Uani 0.50 1 d PD C 2
H125 H 0.3766 0.6689 -0.1937 0.116 Uiso 0.50 1 calc PR C 2
C126 C 0.4594(9) 0.7592(7) -0.1367(5) 0.118(3) Uani 0.50 1 d PD C 2
H126 H 0.5115 0.7296 -0.1245 0.141 Uiso 0.50 1 calc PR C 2
C121 C 0.4669(9) 0.8362(7) -0.1136(6) 0.119(4) Uani 0.50 1 d PD C 2
H121 H 0.5235 0.8599 -0.0873 0.143 Uiso 0.50 1 calc PR C 2
C122 C 0.3914(9) 0.8759(7) -0.1296(6) 0.126(4) Uani 0.50 1 d PD C 2
H122 H 0.3938 0.9292 -0.1143 0.152 Uiso 0.50 1 calc PR C 2
C123 C 0.3075(7) 0.8401(7) -0.1690(5) 0.104(3) Uani 0.50 1 d PD C 2
H123 H 0.2537 0.8695 -0.1783 0.124 Uiso 0.50 1 calc PR C 2

loop_
_atom_site_aniso_label
_atom_site_aniso_U_11
_atom_site_aniso_U_22
_atom_site_aniso_U_33
_atom_site_aniso_U_23
_atom_site_aniso_U_13
_atom_site_aniso_U_12
Mg1 0.0202(3) 0.0174(3) 0.0175(3) 0.0008(2) 0.0046(2) 0.0007(2)
Mg2 0.0200(3) 0.0232(3) 0.0168(3) 0.0005(2) 0.0039(2) 0.0010(2)
N1 0.0188(7) 0.0167(7) 0.0189(7) 0.0011(6) 0.0045(6) 0.0010(6)
N2 0.0205(7) 0.0165(7) 0.0198(7) 0.0017(6) 0.0049(6) 0.0005(6)
N3 0.0183(7) 0.0240(7) 0.0175(7) 0.0013(6) 0.0033(6) 0.0004(6)
N4 0.0168(7) 0.0251(8) 0.0189(7) 0.0017(6) 0.0022(6) 0.0006(6)
C36 0.0144(8) 0.0181(8) 0.0197(9) 0.0000(7) 0.0022(7) -0.0027(6)
C59 0.0181(8) 0.0225(9) 0.0150(8) -0.0018(7) 0.0038(7) -0.0029(7)
C78 0.0204(9) 0.0215(8) 0.0210(9) 0.0016(7) 0.0018(7) -0.0013(7)
C6 0.0169(8) 0.0188(8) 0.0195(9) 0.0005(7) 0.0049(7) 0.0008(7)
C58 0.0170(8) 0.0247(9) 0.0131(8) -0.0019(7) 0.0020(7) -0.0001(7)
C2 0.0181(8) 0.0178(8) 0.0182(8) -0.0009(7) 0.0060(7) -0.0002(7)
C62 0.0184(8) 0.0259(9) 0.0178(8) -0.0011(7) 0.0046(7) -0.0050(7)
C60 0.0215(9) 0.0223(9) 0.0188(9) 0.0011(7) 0.0026(7) -0.0002(7)
C3 0.0179(8) 0.0215(8) 0.0199(9) 0.0023(7) 0.0037(7) 0.0010(7)
C63 0.0217(9) 0.0221(9) 0.0154(8) 0.0001(7) 0.0039(7) -0.0019(7)
C14 0.0229(9) 0.0168(8) 0.0230(9) 0.0026(7) 0.0014(8) -0.0042(7)
C7 0.0181(8) 0.0171(8) 0.0230(9) 0.0021(7) 0.0029(7) -0.0007(7)
C1 0.0187(8) 0.0174(8) 0.0173(8) 0.0010(7) 0.0069(7) 0.0018(7)
C77 0.0177(8) 0.0210(8) 0.0203(9) 0.0003(7) 0.0045(7) -0.0015(7)
C27 0.0182(8) 0.0175(8) 0.0302(10) -0.0023(8) -0.0002(8) -0.0017(7)
C5 0.0185(8) 0.0181(8) 0.0220(9) 0.0024(7) 0.0054(7) -0.0017(7)
C53 0.0188(8) 0.0195(8) 0.0192(9) 0.0023(7) 0.0033(7) -0.0016(7)
C37 0.0214(9) 0.0181(8) 0.0200(9) -0.0004(7) 0.0059(7) -0.0001(7)
C8 0.0143(8) 0.0207(8) 0.0235(9) 0.0023(7) 0.0001(7) -0.0028(7)
C61 0.0182(8) 0.0268(9) 0.0150(8) -0.0022(7) 0.0036(7) 0.0009(7)
C94 0.0208(9) 0.0314(10) 0.0212(9) -0.0023(8) 0.0043(8) 0.0019(8)
C21 0.0204(9) 0.0226(9) 0.0200(9) 0.0024(7) 0.0002(7) 0.0000(7)
C4 0.0190(8) 0.0199(8) 0.0208(9) 0.0030(7) 0.0061(7) 0.0012(7)
C84 0.0145(8) 0.0230(9) 0.0240(9) 0.0024(8) 0.0020(7) -0.0040(7)
C20 0.0181(8) 0.0203(8) 0.0226(9) 0.0033(7) 0.0014(7) -0.0010(7)
C93 0.0196(9) 0.0300(10) 0.0179(9) 0.0017(8) 0.0030(7) 0.0030(8)
C41 0.0243(9) 0.0176(8) 0.0191(9) 0.0011(7) 0.0098(7) 0.0040(7)
C33 0.0192(8) 0.0218(9) 0.0274(10) 0.0082(8) 0.0039(7) -0.0004(7)
C83 0.0194(9) 0.0279(9) 0.0260(10) -0.0003(8) 0.0045(8) -0.0035(7)
C9 0.0166(8) 0.0212(9) 0.0269(10) 0.0042(8) 0.0012(7) -0.0026(7)
C46 0.0270(9) 0.0185(8) 0.0233(9) 0.0004(8) 0.0121(8) 0.0018(7)
C13 0.0236(9) 0.0228(9) 0.0268(10) 0.0055(8) 0.0043(8) 0.0005(7)
C71 0.0247(9) 0.0212(9) 0.0240(9) 0.0042(8) 0.0081(8) -0.0019(7)
C79 0.0196(9) 0.0274(9) 0.0256(10) 0.0013(8) 0.0046(8) -0.0008(7)
C89 0.0255(9) 0.0247(9) 0.0249(10) 0.0026(8) 0.0039(8) -0.0012(8)
C19 0.0289(10) 0.0262(9) 0.0275(10) 0.0001(8) 0.0022(8) -0.0006(8)
C76 0.0241(9) 0.0259(9) 0.0294(10) 0.0021(8) 0.0061(8) -0.0016(8)
C64 0.0218(9) 0.0245(9) 0.0226(9) 0.0035(8) 0.0044(8) -0.0015(7)
C39 0.0230(9) 0.0319(10) 0.0245(10) 0.0008(8) 0.0075(8) 0.0046(8)
C102 0.0199(9) 0.0286(10) 0.0280(10) -0.0026(8) 0.0045(8) -0.0016(8)
C42 0.0262(9) 0.0214(9) 0.0205(9) 0.0002(8) 0.0077(8) 0.0043(7)
C90 0.0177(9) 0.0330(10) 0.0256(10) 0.0050(8) 0.0044(8) 0.0006(8)
C32 0.0203(9) 0.0286(10) 0.0326(11) 0.0022(9) 0.0042(8) 0.0001(8)
C10 0.0200(9) 0.0310(10) 0.0278(10) 0.0100(8) 0.0021(8) -0.0033(8)
C38 0.0306(10) 0.0244(9) 0.0217(9) 0.0014(8) 0.0109(8) 0.0020(8)
C47 0.0253(9) 0.0235(9) 0.0241(10) -0.0001(8) 0.0017(8) 0.0029(8)
C28 0.0255(10) 0.0241(9) 0.0346(11) -0.0010(8) -0.0052(9) 0.0014(8)
C50 0.0259(9) 0.0197(9) 0.0307(10) 0.0008(8) 0.0076(8) -0.0021(7)
C15 0.0246(9) 0.0230(9) 0.0269(10) 0.0041(8) 0.0022(8) -0.0021(7)
C65 0.0244(9) 0.0298(10) 0.0245(10) 0.0071(8) 0.0054(8) -0.0001(8)
C22 0.0258(10) 0.0321(10) 0.0275(10) 0.0004(9) 0.0063(8) -0.0032(8)
C85 0.0268(10) 0.0253(9) 0.0281(10) 0.0008(8) 0.0049(8) 0.0000(8)
C35 0.0317(10) 0.0334(10) 0.0278(10) 0.0122(9) 0.0031(9) 0.0008(9)
C81 0.0269(10) 0.0318(10) 0.0260(10) -0.0032(9) -0.0016(8) -0.0038(8)
C45 0.0327(10) 0.0195(9) 0.0326(11) 0.0038(8) 0.0146(9) 0.0013(8)
C70 0.0263(10) 0.0328(10) 0.0275(10) 0.0055(9) 0.0055(8) 0.0002(8)
C11 0.0202(9) 0.0346(10) 0.0253(10) 0.0042(9) 0.0049(8) -0.0021(8)
C43 0.0300(10) 0.0289(10) 0.0224(9) 0.0042(8) 0.0062(8) 0.0089(8)
C40 0.0301(10) 0.0214(9) 0.0233(9) -0.0045(8) 0.0074(8) -0.0028(8)
C26 0.0224(9) 0.0269(10) 0.0343(11) -0.0019(9) 0.0050(8) -0.0018(8)
C12 0.0231(9) 0.0288(10) 0.0279(10) 0.0023(8) 0.0052(8) 0.0036(8)
C54 0.0208(9) 0.0314(10) 0.0167(9) 0.0013(8) 0.0033(7) 0.0002(8)
C82 0.0264(10) 0.0319(10) 0.0259(10) -0.0019(9) 0.0057(8) -0.0023(8)
C57 0.0254(9) 0.0367(11) 0.0177(9) 0.0000(8) 0.0042(8) 0.0022(8)
C75 0.0273(10) 0.0285(10) 0.0319(11) 0.0001(9) 0.0063(9) -0.0050(8)
C72 0.0280(10) 0.0298(10) 0.0298(10) 0.0067(9) 0.0058(8) 0.0009(8)
C87 0.0303(10) 0.0314(10) 0.0309(11) 0.0118(9) -0.0013(9) -0.0045(8)
C98 0.0268(10) 0.0333(10) 0.0256(10) 0.0069(9) 0.0047(8) 0.0050(8)
C80 0.0208(9) 0.0319(10) 0.0316(11) 0.0005(9) 0.0005(8) -0.0046(8)
C55 0.0255(10) 0.0419(11) 0.0180(9) -0.0045(9) 0.0015(8) -0.0021(9)
C25 0.0262(10) 0.0295(10) 0.0413(12) -0.0063(9) 0.0043(9) -0.0050(8)
C18 0.0434(12) 0.0289(10) 0.0243(10) -0.0007(9) 0.0027(9) -0.0002(9)
C88 0.0324(10) 0.0352(11) 0.0247(10) 0.0060(9) 0.0040(9) -0.0012(9)
C44 0.0390(11) 0.0241(9) 0.0288(10) 0.0090(8) 0.0139(9) 0.0107(8)
C34 0.0275(10) 0.0280(10) 0.0357(11) 0.0110(9) 0.0081(9) 0.0073(8)
C73 0.0345(11) 0.0279(10) 0.0370(12) 0.0043(9) 0.0132(9) 0.0062(9)
C91 0.0239(10) 0.0415(11) 0.0285(11) 0.0058(9) -0.0023(8) -0.0012(9)
C16 0.0264(10) 0.0283(10) 0.0352(11) 0.0096(9) -0.0054(9) -0.0028(8)
C86 0.0303(10) 0.0241(9) 0.0400(12) 0.0064(9) 0.0012(9) -0.0002(8)
C56 0.0356(11) 0.0398(11) 0.0214(10) 0.0085(9) 0.0076(9) 0.0068(9)
C74 0.0362(11) 0.0231(9) 0.0318(11) 0.0002(8) 0.0106(9) -0.0043(8)
C103 0.0325(11) 0.0307(10) 0.0320(11) 0.0015(9) 0.0062(9) -0.0020(9)
C95 0.0206(9) 0.0405(11) 0.0349(11) -0.0014(10) 0.0003(9) -0.0003(9)
C31 0.0254(10) 0.0373(11) 0.0401(12) -0.0032(10) 0.0097(9) -0.0020(9)
C48 0.0260(10) 0.0321(10) 0.0365(12) 0.0026(9) 0.0018(9) 0.0028(8)
C17 0.0415(12) 0.0252(10) 0.0271(10) 0.0060(8) -0.0079(9) -0.0060(9)
C69 0.0312(11) 0.0452(12) 0.0274(11) 0.0089(10) 0.0084(9) 0.0038(9)
C24 0.0373(11) 0.0280(10) 0.0347(12) -0.0054(9) 0.0001(10) 0.0003(9)
C29 0.0220(10) 0.0309(11) 0.0528(14) -0.0046(10) -0.0048(10) 0.0070(8)
C51 0.0346(11) 0.0268(10) 0.0387(12) -0.0041(9) 0.0048(10) -0.0081(9)
C52 0.0277(10) 0.0266(10) 0.0420(12) 0.0064(9) 0.0123(9) -0.0010(8)
C23 0.0332(11) 0.0364(11) 0.0297(11) -0.0036(9) 0.0087(9) 0.0028(9)
C92 0.0261(10) 0.0372(12) 0.0493(14) -0.0014(11) 0.0004(10) 0.0096(9)
C49 0.0356(11) 0.0357(11) 0.0332(12) -0.0085(10) 0.0051(10) -0.0002(9)
C30 0.0207(10) 0.0352(11) 0.0541(15) -0.0116(11) 0.0082(10) 0.0018(9)
C97 0.0340(11) 0.0388(12) 0.0376(12) 0.0119(10) 0.0032(10) 0.0118(9)
C99 0.0309(11) 0.0292(10) 0.0445(13) 0.0128(10) 0.0080(10) 0.0044(9)
C66 0.0394(12) 0.0317(11) 0.0359(12) 0.0087(9) 0.0114(10) -0.0030(9)
C68 0.0367(12) 0.0513(14) 0.0333(12) 0.0175(11) 0.0131(10) 0.0007(10)
C104 0.0272(10) 0.0352(11) 0.0391(12) -0.0083(10) 0.0032(9) -0.0038(9)
C100 0.0421(13) 0.0304(11) 0.0508(14) 0.0079(10) 0.0040(11) -0.0005(10)
C67 0.0424(13) 0.0399(12) 0.0431(13) 0.0167(11) 0.0118(11) -0.0061(10)
C96 0.0223(10) 0.0503(13) 0.0412(13) 0.0058(11) -0.0027(9) 0.0095(9)
C101 0.0548(15) 0.0415(13) 0.0585(16) 0.0246(13) 0.0165(13) 0.0079(11)
C107 0.079(2) 0.0530(16) 0.0507(16) 0.0118(14) 0.0241(16) 0.0205(15)
C106 0.075(2) 0.0672(19) 0.0426(15) 0.0042(14) 0.0010(15) 0.0208(16)
C108 0.0490(16) 0.078(2) 0.069(2) 0.0281(17) 0.0093(15) 0.0097(15)
C120 0.0178(16) 0.0302(19) 0.0174(17) 0.0131(15) -0.0006(14) 0.0061(14)
C109 0.0524(17) 0.095(3) 0.094(3) 0.056(2) 0.0037(17) 0.0048(17)
C110 0.0570(18) 0.078(2) 0.089(3) 0.034(2) 0.0129(18) 0.0042(16)
C119 0.032(2) 0.032(2) 0.0206(19) 0.0100(17) 0.0003(16) 0.0052(17)
C111 0.068(2) 0.073(2) 0.072(2) 0.0146(18) 0.0080(17) 0.0118(17)
C118 0.053(3) 0.040(2) 0.0181(19) 0.0079(18) -0.0020(19) 0.000(2)
C105 0.102(3) 0.131(4) 0.087(3) 0.046(3) 0.000(2) 0.002(3)
C113 0.045(3) 0.039(2) 0.039(2) 0.015(2) 0.003(2) 0.000(2)
C116 0.041(2) 0.032(2) 0.039(3) -0.009(2) 0.001(2) 0.0003(19)
C115 0.050(3) 0.047(3) 0.030(2) -0.009(2) 0.008(2) -0.017(2)
C114 0.035(2) 0.047(3) 0.036(2) -0.002(2) 0.000(2) -0.007(2)
C117 0.057(4) 0.048(4) 0.075(5) -0.002(3) 0.000(3) -0.006(3)
C112 0.074(4) 0.059(3) 0.053(3) 0.015(3) -0.023(3) -0.027(3)
C124 0.144(7) 0.138(6) 0.121(6) 0.028(5) 0.036(5) 0.000(6)
C125 0.124(9) 0.104(8) 0.075(6) 0.025(6) 0.043(6) 0.040(7)
C126 0.143(10) 0.106(8) 0.097(7) 0.000(6) 0.008(7) -0.010(7)
C121 0.108(8) 0.145(10) 0.117(9) 0.046(8) 0.025(7) 0.042(8)
C122 0.127(9) 0.139(10) 0.117(9) 0.027(8) 0.022(8) 0.003(8)
C123 0.094(6) 0.142(9) 0.082(6) 0.030(6) 0.011(5) 0.040(6)

loop_
_atom_type_symbol
_atom_type_description
_atom_type_scat_dispersion_real
_atom_type_scat_dispersion_imag
_atom_type_scat_source
C C 0.0033 0.0016 'International Tables Vol C Tables 4.2.6.8 and 6.1.1.4'
H H 0.0000 0.0000 'International Tables Vol C Tables 4.2.6.8 and 6.1.1.4'
Mg Mg 0.0486 0.0363 'International Tables Vol C Tables 4.2.6.8 and 6.1.1.4'
N N 0.0061 0.0033 'International Tables Vol C Tables 4.2.6.8 and 6.1.1.4'

loop_
_geom_angle_atom_site_label_1
_geom_angle_atom_site_label_2
_geom_angle_atom_site_label_3
_geom_angle
_geom_angle_site_symmetry_1
_geom_angle_site_symmetry_3
N2 Mg1 N1 64.12(6) . .
N2 Mg1 C36 32.11(6) . .
N1 Mg1 C36 32.09(6) . .
N2 Mg1 C9 100.43(7) . .
N1 Mg1 C9 94.61(6) . .
C36 Mg1 C9 97.16(6) . .
N2 Mg1 Mg2 133.88(5) . .
N1 Mg1 Mg2 148.58(5) . .
C36 Mg1 Mg2 157.44(5) . .
C9 Mg1 Mg2 104.34(6) . .
N2 Mg1 H 101.1(8) . .
N1 Mg1 H 164.3(8) . .
C36 Mg1 H 133.1(8) . .
C9 Mg1 H 93.2(7) . .
Mg2 Mg1 H 39.9(7) . .
N2 Mg1 HA 150.4(7) . .
N1 Mg1 HA 107.2(7) . .
C36 Mg1 HA 134.6(7) . .
C9 Mg1 HA 108.6(7) . .
Mg2 Mg1 HA 43.1(7) . .
H Mg1 HA 83.0(10) . .
N4 Mg2 N3 64.86(7) . .
N4 Mg2 C53 32.35(6) . .
N3 Mg2 C53 32.51(6) . .
N4 Mg2 Mg1 138.91(5) . .
N3 Mg2 Mg1 154.77(5) . .
C53 Mg2 Mg1 169.25(5) . .
N4 Mg2 H 123.2(8) . .
N3 Mg2 H 141.7(8) . .
C53 Mg2 H 141.9(8) . .
Mg1 Mg2 H 42.6(8) . .
N4 Mg2 HA 124.7(7) . .
N3 Mg2 HA 123.4(7) . .
C53 Mg2 HA 131.7(7) . .
Mg1 Mg2 HA 42.2(7) . .
H Mg2 HA 84.8(10) . .
C36 N1 C1 131.68(15) . .
C36 N1 Mg1 91.89(11) . .
C1 N1 Mg1 132.39(12) . .
C36 N2 C41 131.97(16) . .
C36 N2 Mg1 93.82(11) . .
C41 N2 Mg1 132.17(12) . .
C53 N3 C58 135.29(16) . .
C53 N3 Mg2 92.24(11) . .
C58 N3 Mg2 131.71(12) . .
C53 N4 C93 132.24(16) . .
C53 N4 Mg2 92.73(11) . .
C93 N4 Mg2 135.03(13) . .
N1 C36 N2 109.89(16) . .
N1 C36 C37 126.54(15) . .
N2 C36 C37 123.55(16) . .
N1 C36 Mg1 56.01(9) . .
N2 C36 Mg1 54.07(10) . .
C37 C36 Mg1 174.17(12) . .
C60 C59 C58 119.72(16) . .
C60 C59 C77 120.00(16) . .
C58 C59 C77 120.28(16) . .
C83 C78 C79 118.41(17) . .
C83 C78 C77 123.07(16) . .
C79 C78 C77 118.44(17) . .
C5 C6 C1 119.03(16) . .
C5 C6 C20 120.27(15) . .
C1 C6 C20 120.66(15) . .
C59 C58 C63 118.73(16) . .
C59 C58 N3 119.75(15) . .
C63 C58 N3 120.40(16) . .
C3 C2 C1 120.14(16) . .
C3 C2 C7 121.20(15) . .
C1 C2 C7 118.35(15) . .
C63 C62 C61 122.55(16) . .
C63 C62 H62 118.7 . .
C61 C62 H62 118.7 . .
C59 C60 C61 122.11(17) . .
C59 C60 H60 118.9 . .
C61 C60 H60 118.9 . .
C2 C3 C4 121.67(16) . .
C2 C3 H3 119.2 . .
C4 C3 H3 119.2 . .
C62 C63 C58 119.34(16) . .
C62 C63 C64 120.24(16) . .
C58 C63 C64 120.36(16) . .
C15 C14 C19 118.33(18) . .
C15 C14 C7 123.83(18) . .
C19 C14 C7 117.84(17) . .
C8 C7 C2 109.61(14) . .
C8 C7 C14 113.86(15) . .
C2 C7 C14 112.94(14) . .
C8 C7 H7 106.6 . .
C2 C7 H7 106.6 . .
C14 C7 H7 106.6 . .
C6 C1 C2 118.88(16) . .
C6 C1 N1 120.76(15) . .
C2 C1 N1 119.45(15) . .
C78 C77 C84 109.88(14) . .
C78 C77 C59 113.22(15) . .
C84 C77 C59 114.15(14) . .
C78 C77 H77 106.3 . .
C84 C77 H77 106.3 . .
C59 C77 H77 106.3 . .
C32 C27 C28 118.38(19) . .
C32 C27 C20 122.34(17) . .
C28 C27 C20 119.28(18) . .
C4 C5 C6 122.67(16) . .
C4 C5 H5 118.7 . .
C6 C5 H5 118.7 . .
N4 C53 N3 110.17(16) . .
N4 C53 C54 123.31(16) . .
N3 C53 C54 126.40(16) . .
N4 C53 Mg2 54.92(9) . .
N3 C53 Mg2 55.25(10) . .
C54 C53 Mg2 176.10(13) . .
C38 C37 C40 107.89(15) . .
C38 C37 C36 114.22(15) . .
C40 C37 C36 109.16(15) . .
C38 C37 C39 107.66(15) . .
C40 C37 C39 107.95(16) . .
C36 C37 C39 109.77(15) . .
C13 C8 C9 118.29(17) . .
C13 C8 C7 121.29(16) . .
C9 C8 C7 120.41(16) . .
C62 C61 C60 117.53(17) . .
C62 C61 C90 119.91(16) . .
C60 C61 C90 122.48(17) . .
C95 C94 C93 118.75(19) . .
C95 C94 C102 119.55(18) . .
C93 C94 C102 121.59(17) . .
C26 C21 C22 118.12(18) . .
C26 C21 C20 123.58(17) . .
C22 C21 C20 118.28(16) . .
C5 C4 C3 117.46(16) . .
C5 C4 C33 121.33(16) . .
C3 C4 C33 120.99(16) . .
C89 C84 C85 118.05(18) . .
C89 C84 C77 119.18(17) . .
C85 C84 C77 122.73(17) . .
C27 C20 C6 113.39(15) . .
C27 C20 C21 112.80(15) . .
C6 C20 C21 110.79(15) . .
C27 C20 H20 106.4 . .
C6 C20 H20 106.4 . .
C21 C20 H20 106.4 . .
C98 C93 C94 120.03(18) . .
C98 C93 N4 119.95(17) . .
C94 C93 N4 119.07(17) . .
C46 C41 C42 119.80(17) . .
C46 C41 N2 119.87(16) . .
C42 C41 N2 119.19(16) . .
C4 C33 C34 110.32(15) . .
C4 C33 C35 112.49(16) . .
C34 C33 C35 110.69(16) . .
C4 C33 H33 107.7 . .
C34 C33 H33 107.7 . .
C35 C33 H33 107.7 . .
C78 C83 C82 120.80(18) . .
C78 C83 H83 119.6 . .
C82 C83 H83 119.6 . .
C10 C9 C8 121.02(18) . .
C10 C9 Mg1 93.40(12) . .
C8 C9 Mg1 92.40(11) . .
C10 C9 H9 119.5 . .
C8 C9 H9 119.5 . .
Mg1 C9 H9 84.1 . .
C45 C46 C41 119.04(18) . .
C45 C46 C50 119.35(17) . .
C41 C46 C50 121.55(17) . .
C12 C13 C8 120.37(17) . .
C12 C13 H13 119.8 . .
C8 C13 H13 119.8 . .
C72 C71 C76 118.18(18) . .
C72 C71 C64 119.86(17) . .
C76 C71 C64 121.83(18) . .
C80 C79 C78 120.97(19) . .
C80 C79 H79 119.5 . .
C78 C79 H79 119.5 . .
C84 C89 C88 121.22(19) . .
C84 C89 H89 119.4 . .
C88 C89 H89 119.4 . .
C18 C19 C14 121.0(2) . .
C18 C19 H19 119.5 . .
C14 C19 H19 119.5 . .
C75 C76 C71 120.88(19) . .
C75 C76 H76 119.6 . .
C71 C76 H76 119.6 . .
C71 C64 C63 111.80(15) . .
C71 C64 C65 112.09(15) . .
C63 C64 C65 113.58(16) . .
C71 C64 H64 106.3 . .
C63 C64 H64 106.3 . .
C65 C64 H64 106.3 . .
C37 C39 H39A 109.5 . .
C37 C39 H39B 109.5 . .
H39A C39 H39B 109.5 . .
C37 C39 H39C 109.5 . .
H39A C39 H39C 109.5 . .
H39B C39 H39C 109.5 . .
C94 C102 C103 111.09(17) . .
C94 C102 C104 113.01(17) . .
C103 C102 C104 109.68(17) . .
C94 C102 H102 107.6 . .
C103 C102 H102 107.6 . .
C104 C102 H102 107.6 . .
C43 C42 C41 118.85(17) . .
C43 C42 C47 120.16(17) . .
C41 C42 C47 120.84(16) . .
C61 C90 C92 113.92(16) . .
C61 C90 C91 109.84(17) . .
C92 C90 C91 110.64(18) . .
C61 C90 H90 107.4 . .
C92 C90 H90 107.4 . .
C91 C90 H90 107.4 . .
C31 C32 C27 120.8(2) . .
C31 C32 H32 119.6 . .
C27 C32 H32 119.6 . .
C11 C10 C9 119.82(18) . .
C11 C10 H10 120.1 . .
C9 C10 H10 120.1 . .
C37 C38 H38A 109.5 . .
C37 C38 H38B 109.5 . .
H38A C38 H38B 109.5 . .
C37 C38 H38C 109.5 . .
H38A C38 H38C 109.5 . .
H38B C38 H38C 109.5 . .
C49 C47 C42 110.60(17) . .
C49 C47 C48 109.70(17) . .
C42 C47 C48 113.01(17) . .
C49 C47 H47 107.8 . .
C42 C47 H47 107.8 . .
C48 C47 H47 107.8 . .
C29 C28 C27 121.0(2) . .
C29 C28 H28 119.5 . .
C27 C28 H28 119.5 . .
C46 C50 C52 110.66(17) . .
C46 C50 C51 112.98(17) . .
C52 C50 C51 110.31(16) . .
C46 C50 H50 107.6 . .
C52 C50 H50 107.6 . .
C51 C50 H50 107.6 . .
C14 C15 C16 120.4(2) . .
C14 C15 H15 119.8 . .
C16 C15 H15 119.8 . .
C70 C65 C66 117.54(19) . .
C70 C65 C64 120.80(17) . .
C66 C65 C64 121.53(19) . .
C23 C22 C21 121.15(19) . .
C23 C22 H22 119.4 . .
C21 C22 H22 119.4 . .
C84 C85 C86 120.9(2) . .
C84 C85 H85 119.6 . .
C86 C85 H85 119.6 . .
C33 C35 H35A 109.5 . .
C33 C35 H35B 109.5 . .
H35A C35 H35B 109.5 . .
C33 C35 H35C 109.5 . .
H35A C35 H35C 109.5 . .
H35B C35 H35C 109.5 . .
C80 C81 C82 119.82(18) . .
C80 C81 H81 120.1 . .
C82 C81 H81 120.1 . .
C44 C45 C46 121.25(18) . .
C44 C45 H45 119.4 . .
C46 C45 H45 119.4 . .
C65 C70 C69 121.6(2) . .
C65 C70 H70 119.2 . .
C69 C70 H70 119.2 . .
C10 C11 C12 119.76(18) . .
C10 C11 H11 120.1 . .
C12 C11 H11 120.1 . .
C44 C43 C42 121.45(19) . .
C44 C43 H43 119.3 . .
C42 C43 H43 119.3 . .
C37 C40 H40A 109.5 . .
C37 C40 H40B 109.5 . .
H40A C40 H40B 109.5 . .
C37 C40 H40C 109.5 . .
H40A C40 H40C 109.5 . .
H40B C40 H40C 109.5 . .
C21 C26 C25 120.88(19) . .
C21 C26 H26 119.6 . .
C25 C26 H26 119.6 . .
C11 C12 C13 120.71(19) . .
C11 C12 H12 119.6 . .
C13 C12 H12 119.6 . .
C57 C54 C56 107.76(16) . .
C57 C54 C55 107.63(16) . .
C56 C54 C55 109.12(16) . .
C57 C54 C53 112.97(15) . .
C56 C54 C53 108.23(16) . .
C55 C54 C53 111.04(15) . .
C81 C82 C83 119.9(2) . .
C81 C82 H82 120.0 . .
C83 C82 H82 120.0 . .
C54 C57 H57A 109.5 . .
C54 C57 H57B 109.5 . .
H57A C57 H57B 109.5 . .
C54 C57 H57C 109.5 . .
H57A C57 H57C 109.5 . .
H57B C57 H57C 109.5 . .
C76 C75 C74 120.1(2) . .
C76 C75 H75 120.0 . .
C74 C75 H75 120.0 . .
C73 C72 C71 120.95(19) . .
C73 C72 H72 119.5 . .
C71 C72 H72 119.5 . .
C86 C87 C88 119.36(19) . .
C86 C87 H87 120.3 . .
C88 C87 H87 120.3 . .
C97 C98 C93 118.79(19) . .
C97 C98 C99 119.54(19) . .
C93 C98 C99 121.51(18) . .
C81 C80 C79 120.02(18) . .
C81 C80 H80 120.0 . .
C79 C80 H80 120.0 . .
C54 C55 H55A 109.5 . .
C54 C55 H55B 109.5 . .
H55A C55 H55B 109.5 . .
C54 C55 H55C 109.5 . .
H55A C55 H55C 109.5 . .
H55B C55 H55C 109.5 . .
C24 C25 C26 120.39(19) . .
C24 C25 H25 119.8 . .
C26 C25 H25 119.8 . .
C17 C18 C19 120.1(2) . .
C17 C18 H18 119.9 . .
C19 C18 H18 119.9 . .
C87 C88 C89 120.1(2) . .
C87 C88 H88 120.0 . .
C89 C88 H88 120.0 . .
C45 C44 C43 119.62(18) . .
C45 C44 H44 120.2 . .
C43 C44 H44 120.2 . .
C33 C34 H34A 109.5 . .
C33 C34 H34B 109.5 . .
H34A C34 H34B 109.5 . .
C33 C34 H34C 109.5 . .
H34A C34 H34C 109.5 . .
H34B C34 H34C 109.5 . .
C74 C73 C72 120.3(2) . .
C74 C73 H73 119.9 . .
C72 C73 H73 119.9 . .
C90 C91 H91A 109.5 . .
C90 C91 H91B 109.5 . .
H91A C91 H91B 109.5 . .
C90 C91 H91C 109.5 . .
H91A C91 H91C 109.5 . .
H91B C91 H91C 109.5 . .
C17 C16 C15 120.6(2) . .
C17 C16 H16 119.7 . .
C15 C16 H16 119.7 . .
C87 C86 C85 120.43(19) . .
C87 C86 H86 119.8 . .
C85 C86 H86 119.8 . .
C54 C56 H56A 109.5 . .
C54 C56 H56B 109.5 . .
H56A C56 H56B 109.5 . .
C54 C56 H56C 109.5 . .
H56A C56 H56C 109.5 . .
H56B C56 H56C 109.5 . .
C73 C74 C75 119.6(2) . .
C73 C74 H74 120.2 . .
C75 C74 H74 120.2 . .
C102 C103 H10A 109.5 . .
C102 C103 H10B 109.5 . .
H10A C103 H10B 109.5 . .
C102 C103 H10C 109.5 . .
H10A C103 H10C 109.5 . .
H10B C103 H10C 109.5 . .
C96 C95 C94 121.7(2) . .
C96 C95 H95 119.2 . .
C94 C95 H95 119.2 . .
C32 C31 C30 120.0(2) . .
C32 C31 H31 120.0 . .
C30 C31 H31 120.0 . .
C47 C48 H48A 109.5 . .
C47 C48 H48B 109.5 . .
H48A C48 H48B 109.5 . .
C47 C48 H48C 109.5 . .
H48A C48 H48C 109.5 . .
H48B C48 H48C 109.5 . .
C16 C17 C18 119.52(19) . .
C16 C17 H17 120.2 . .
C18 C17 H17 120.2 . .
C68 C69 C70 120.0(2) . .
C68 C69 H69 120.0 . .
C70 C69 H69 120.0 . .
C25 C24 C23 119.4(2) . .
C25 C24 H24 120.3 . .
C23 C24 H24 120.3 . .
C30 C29 C28 120.0(2) . .
C30 C29 H29 120.0 . .
C28 C29 H29 120.0 . .
C50 C51 H51A 109.5 . .
C50 C51 H51B 109.5 . .
H51A C51 H51B 109.5 . .
C50 C51 H51C 109.5 . .
H51A C51 H51C 109.5 . .
H51B C51 H51C 109.5 . .
C50 C52 H52A 109.5 . .
C50 C52 H52B 109.5 . .
H52A C52 H52B 109.5 . .
C50 C52 H52C 109.5 . .
H52A C52 H52C 109.5 . .
H52B C52 H52C 109.5 . .
C22 C23 C24 120.1(2) . .
C22 C23 H23 120.0 . .
C24 C23 H23 120.0 . .
C90 C92 H92A 109.5 . .
C90 C92 H92B 109.5 . .
H92A C92 H92B 109.5 . .
C90 C92 H92C 109.5 . .
H92A C92 H92C 109.5 . .
H92B C92 H92C 109.5 . .
C47 C49 H49A 109.5 . .
C47 C49 H49B 109.5 . .
H49A C49 H49B 109.5 . .
C47 C49 H49C 109.5 . .
H49A C49 H49C 109.5 . .
H49B C49 H49C 109.5 . .
C29 C30 C31 119.8(2) . .
C29 C30 H30 120.1 . .
C31 C30 H30 120.1 . .
C96 C97 C98 121.4(2) . .
C96 C97 H97 119.3 . .
C98 C97 H97 119.3 . .
C100 C99 C98 111.15(18) . .
C100 C99 C101 110.20(19) . .
C98 C99 C101 112.68(19) . .
C100 C99 H99 107.5 . .
C98 C99 H99 107.5 . .
C101 C99 H99 107.5 . .
C65 C66 C67 120.7(2) . .
C65 C66 H66 119.6 . .
C67 C66 H66 119.6 . .
C67 C68 C69 119.5(2) . .
C67 C68 H68 120.2 . .
C69 C68 H68 120.2 . .
C102 C104 H10D 109.5 . .
C102 C104 H10E 109.5 . .
H10D C104 H10E 109.5 . .
C102 C104 H10F 109.5 . .
H10D C104 H10F 109.5 . .
H10E C104 H10F 109.5 . .
C99 C100 H10G 109.5 . .
C99 C100 H10H 109.5 . .
H10G C100 H10H 109.5 . .
C99 C100 H10I 109.5 . .
H10G C100 H10I 109.5 . .
H10H C100 H10I 109.5 . .
C68 C67 C66 120.5(2) . .
C68 C67 H67 119.7 . .
C66 C67 H67 119.7 . .
C95 C96 C97 119.30(19) . .
C95 C96 H96 120.3 . .
C97 C96 H96 120.3 . .
C99 C101 H10J 109.5 . .
C99 C101 H10K 109.5 . .
H10J C101 H10K 109.5 . .
C99 C101 H10L 109.5 . .
H10J C101 H10L 109.5 . .
H10K C101 H10L 109.5 . .
C106 C107 C108 121.5(3) . .
C106 C107 H107 119.2 . .
C108 C107 H107 119.2 . .
C111 C106 C107 118.6(3) . .
C111 C106 C105 119.0(4) . .
C107 C106 C105 122.2(3) . .
C109 C108 C107 118.9(3) . .
C109 C108 H108 120.5 . .
C107 C108 H108 120.5 . .
C119 C120 C120 114.2(4) . 2_675
C119 C120 H12A 108.7 . .
C120 C120 H12A 108.7 2_675 .
C119 C120 H12B 108.7 . .
C120 C120 H12B 108.7 2_675 .
H12A C120 H12B 107.6 . .
C110 C109 C108 119.5(3) . .
C110 C109 H109 120.2 . .
C108 C109 H109 120.2 . .
C109 C110 C111 121.7(3) . .
C109 C110 H110 119.2 . .
C111 C110 H110 119.2 . .
C120 C119 C118 113.3(3) . .
C120 C119 H11O 108.9 . .
C118 C119 H11O 108.9 . .
C120 C119 H11P 108.9 . .
C118 C119 H11P 108.9 . .
H11O C119 H11P 107.7 . .
C106 C111 C110 119.7(3) . .
C106 C111 H111 120.2 . .
C110 C111 H111 120.2 . .
C106 C105 H10M 109.5 . .
C106 C105 H10N 109.5 . .
H10M C105 H10N 109.5 . .
C106 C105 H10O 109.5 . .
H10M C105 H10O 109.5 . .
H10N C105 H10O 109.5 . .
C112 C113 C114 109.9(4) . .
C112 C113 H11A 109.7 . .
C114 C113 H11A 109.7 . .
C112 C113 H11B 109.7 . .
C114 C113 H11B 109.7 . .
H11A C113 H11B 108.2 . .
C115 C116 C117 115.5(5) . .
C115 C116 H11C 108.4 . .
C117 C116 H11C 108.4 . .
C115 C116 H11D 108.4 . .
C117 C116 H11D 108.4 . .
H11C C116 H11D 107.5 . .
C116 C115 C114 116.5(4) . .
C116 C115 H11E 108.2 . .
C114 C115 H11E 108.2 . .
C116 C115 H11F 108.2 . .
C114 C115 H11F 108.2 . .
H11E C115 H11F 107.3 . .
C113 C114 C115 115.4(4) . .
C113 C114 H11G 108.4 . .
C115 C114 H11G 108.4 . .
C113 C114 H11H 108.4 . .
C115 C114 H11H 108.4 . .
H11G C114 H11H 107.5 . .
C123 C124 C125 119.1(12) . .
C123 C124 H124 120.4 . .
C125 C124 H124 120.4 . .
C124 C125 C126 117.7(12) . .
C124 C125 H125 121.2 . .
C126 C125 H125 121.2 . .
C121 C126 C125 123.5(12) . .
C121 C126 H126 118.3 . .
C125 C126 H126 118.3 . .
C122 C121 C126 117.0(13) . .
C122 C121 H121 121.5 . .
C126 C121 H121 121.5 . .
C121 C122 C123 121.1(12) . .
C121 C122 H122 119.5 . .
C123 C122 H122 119.5 . .
C124 C123 C122 121.6(11) . .
C124 C123 H123 119.2 . .
C122 C123 H123 119.2 . .

loop_
_geom_bond_atom_site_label_1
_geom_bond_atom_site_label_2
_geom_bond_distance
_geom_bond_site_symmetry_2
Mg1 N2 2.0393(18) .
Mg1 N1 2.0847(17) .
Mg1 C36 2.513(2) .
Mg1 C9 2.616(2) .
Mg1 Mg2 2.7594(11) .
Mg1 H 1.89(2) .
Mg1 HA 1.86(2) .
Mg2 N4 2.0357(17) .
Mg2 N3 2.0431(18) .
Mg2 C53 2.485(2) .
Mg2 H 1.79(2) .
Mg2 HA 1.89(2) .
N1 C36 1.336(2) .
N1 C1 1.410(2) .
N2 C36 1.339(2) .
N2 C41 1.415(2) .
N3 C53 1.336(2) .
N3 C58 1.410(2) .
N4 C53 1.331(2) .
N4 C93 1.414(2) .
C36 C37 1.533(3) .
C59 C60 1.386(3) .
C59 C58 1.408(3) .
C59 C77 1.530(2) .
C78 C83 1.379(3) .
C78 C79 1.390(3) .
C78 C77 1.520(3) .
C6 C5 1.392(2) .
C6 C1 1.399(2) .
C6 C20 1.521(2) .
C58 C63 1.409(2) .
C2 C3 1.379(2) .
C2 C1 1.406(2) .
C2 C7 1.520(2) .
C62 C63 1.385(3) .
C62 C61 1.386(3) .
C62 H62 0.9500 .
C60 C61 1.386(3) .
C60 H60 0.9500 .
C3 C4 1.394(2) .
C3 H3 0.9500 .
C63 C64 1.521(3) .
C14 C15 1.380(3) .
C14 C19 1.383(3) .
C14 C7 1.523(2) .
C7 C8 1.513(3) .
C7 H7 1.0000 .
C77 C84 1.521(2) .
C77 H77 1.0000 .
C27 C32 1.383(3) .
C27 C28 1.385(3) .
C27 C20 1.514(3) .
C5 C4 1.381(3) .
C5 H5 0.9500 .
C53 C54 1.546(3) .
C37 C38 1.525(2) .
C37 C40 1.530(2) .
C37 C39 1.536(3) .
C8 C13 1.389(3) .
C8 C9 1.390(2) .
C61 C90 1.511(3) .
C94 C95 1.384(3) .
C94 C93 1.408(3) .
C94 C102 1.512(3) .
C21 C26 1.383(3) .
C21 C22 1.387(3) .
C21 C20 1.522(3) .
C4 C33 1.511(2) .
C84 C89 1.377(3) .
C84 C85 1.384(3) .
C20 H20 1.0000 .
C93 C98 1.401(3) .
C41 C46 1.406(3) .
C41 C42 1.408(3) .
C33 C34 1.521(3) .
C33 C35 1.520(3) .
C33 H33 1.0000 .
C83 C82 1.384(3) .
C83 H83 0.9500 .
C9 C10 1.389(3) .
C9 H9 0.9500 .
C46 C45 1.389(3) .
C46 C50 1.510(3) .
C13 C12 1.383(3) .
C13 H13 0.9500 .
C71 C72 1.383(3) .
C71 C76 1.390(3) .
C71 C64 1.511(3) .
C79 C80 1.379(3) .
C79 H79 0.9500 .
C89 C88 1.385(3) .
C89 H89 0.9500 .
C19 C18 1.380(3) .
C19 H19 0.9500 .
C76 C75 1.379(3) .
C76 H76 0.9500 .
C64 C65 1.528(3) .
C64 H64 1.0000 .
C39 H39A 0.9800 .
C39 H39B 0.9800 .
C39 H39C 0.9800 .
C102 C103 1.519(3) .
C102 C104 1.527(3) .
C102 H102 1.0000 .
C42 C43 1.386(3) .
C42 C47 1.519(3) .
C90 C92 1.514(3) .
C90 C91 1.517(3) .
C90 H90 1.0000 .
C32 C31 1.380(3) .
C32 H32 0.9500 .
C10 C11 1.374(3) .
C10 H10 0.9500 .
C38 H38A 0.9800 .
C38 H38B 0.9800 .
C38 H38C 0.9800 .
C47 C49 1.511(3) .
C47 C48 1.525(3) .
C47 H47 1.0000 .
C28 C29 1.380(3) .
C28 H28 0.9500 .
C50 C52 1.523(3) .
C50 C51 1.525(3) .
C50 H50 1.0000 .
C15 C16 1.389(3) .
C15 H15 0.9500 .
C65 C70 1.380(3) .
C65 C66 1.390(3) .
C22 C23 1.375(3) .
C22 H22 0.9500 .
C85 C86 1.384(3) .
C85 H85 0.9500 .
C35 H35A 0.9800 .
C35 H35B 0.9800 .
C35 H35C 0.9800 .
C81 C80 1.371(3) .
C81 C82 1.383(3) .
C81 H81 0.9500 .
C45 C44 1.374(3) .
C45 H45 0.9500 .
C70 C69 1.386(3) .
C70 H70 0.9500 .
C11 C12 1.377(3) .
C11 H11 0.9500 .
C43 C44 1.377(3) .
C43 H43 0.9500 .
C40 H40A 0.9800 .
C40 H40B 0.9800 .
C40 H40C 0.9800 .
C26 C25 1.385(3) .
C26 H26 0.9500 .
C12 H12 0.9500 .
C54 C57 1.517(3) .
C54 C56 1.530(3) .
C54 C55 1.533(3) .
C82 H82 0.9500 .
C57 H57A 0.9800 .
C57 H57B 0.9800 .
C57 H57C 0.9800 .
C75 C74 1.380(3) .
C75 H75 0.9500 .
C72 C73 1.379(3) .
C72 H72 0.9500 .
C87 C86 1.370(3) .
C87 C88 1.377(3) .
C87 H87 0.9500 .
C98 C97 1.389(3) .
C98 C99 1.517(3) .
C80 H80 0.9500 .
C55 H55A 0.9800 .
C55 H55B 0.9800 .
C55 H55C 0.9800 .
C25 C24 1.370(3) .
C25 H25 0.9500 .
C18 C17 1.373(3) .
C18 H18 0.9500 .
C88 H88 0.9500 .
C44 H44 0.9500 .
C34 H34A 0.9800 .
C34 H34B 0.9800 .
C34 H34C 0.9800 .
C73 C74 1.375(3) .
C73 H73 0.9500 .
C91 H91A 0.9800 .
C91 H91B 0.9800 .
C91 H91C 0.9800 .
C16 C17 1.367(3) .
C16 H16 0.9500 .
C86 H86 0.9500 .
C56 H56A 0.9800 .
C56 H56B 0.9800 .
C56 H56C 0.9800 .
C74 H74 0.9500 .
C103 H10A 0.9800 .
C103 H10B 0.9800 .
C103 H10C 0.9800 .
C95 C96 1.374(3) .
C95 H95 0.9500 .
C31 C30 1.382(3) .
C31 H31 0.9500 .
C48 H48A 0.9800 .
C48 H48B 0.9800 .
C48 H48C 0.9800 .
C17 H17 0.9500 .
C69 C68 1.375(3) .
C69 H69 0.9500 .
C24 C23 1.386(3) .
C24 H24 0.9500 .
C29 C30 1.371(4) .
C29 H29 0.9500 .
C51 H51A 0.9800 .
C51 H51B 0.9800 .
C51 H51C 0.9800 .
C52 H52A 0.9800 .
C52 H52B 0.9800 .
C52 H52C 0.9800 .
C23 H23 0.9500 .
C92 H92A 0.9800 .
C92 H92B 0.9800 .
C92 H92C 0.9800 .
C49 H49A 0.9800 .
C49 H49B 0.9800 .
C49 H49C 0.9800 .
C30 H30 0.9500 .
C97 C96 1.378(3) .
C97 H97 0.9500 .
C99 C100 1.516(3) .
C99 C101 1.527(3) .
C99 H99 1.0000 .
C66 C67 1.395(3) .
C66 H66 0.9500 .
C68 C67 1.362(4) .
C68 H68 0.9500 .
C104 H10D 0.9800 .
C104 H10E 0.9800 .
C104 H10F 0.9800 .
C100 H10G 0.9800 .
C100 H10H 0.9800 .
C100 H10I 0.9800 .
C67 H67 0.9500 .
C96 H96 0.9500 .
C101 H10J 0.9800 .
C101 H10K 0.9800 .
C101 H10L 0.9800 .
C107 C106 1.372(5) .
C107 C108 1.379(4) .
C107 H107 0.9500 .
C106 C111 1.363(5) .
C106 C105 1.481(5) .
C108 C109 1.366(5) .
C108 H108 0.9500 .
C120 C119 1.504(6) .
C120 C120 1.505(7) 2_675
C120 H12A 0.9900 .
C120 H12B 0.9900 .
C109 C110 1.354(5) .
C109 H109 0.9500 .
C110 C111 1.371(5) .
C110 H110 0.9500 .
C119 C118 1.508(6) .
C119 H11O 0.9900 .
C119 H11P 0.9900 .
C111 H111 0.9500 .
C118 H11Q 0.9800 .
C118 H11R 0.9800 .
C118 H11S 0.9800 .
C105 H10M 0.9800 .
C105 H10N 0.9800 .
C105 H10O 0.9800 .
C113 C112 1.483(7) .
C113 C114 1.505(6) .
C113 H11A 0.9900 .
C113 H11B 0.9900 .
C116 C115 1.456(7) .
C116 C117 1.460(8) .
C116 H11C 0.9900 .
C116 H11D 0.9900 .
C115 C114 1.506(6) .
C115 H11E 0.9900 .
C115 H11F 0.9900 .
C114 H11G 0.9900 .
C114 H11H 0.9900 .
C117 H11I 0.9800 .
C117 H11J 0.9800 .
C117 H11K 0.9800 .
C112 H11L 0.9800 .
C112 H11M 0.9800 .
C112 H11N 0.9800 .
C124 C123 1.344(12) .
C124 C125 1.379(13) .
C124 H124 0.9500 .
C125 C126 1.411(12) .
C125 H125 0.9500 .
C126 C121 1.376(12) .
C126 H126 0.9500 .
C121 C122 1.332(12) .
C121 H121 0.9500 .
C122 C123 1.419(12) .
C122 H122 0.9500 .
C123 H123 0.9500 .
